data_2226087
loop_
_publ_author_name
'Amirkhanov, Oleksiy V.'
'Marchenko, Ivan O.'
'Moroz, Olesia V.'
'Sliva, Tetyana Yu.'
'Fritsky, Igor O.'

_publ_section_title
;
 Tris{<i>N</i>-[bis(dimethylamino)phosphinoyl]-2,2,2-trichloroacetamido}(triphenylphosphine
 oxide)holmium(III)
;
_journal_coeditor_code CV2713
_journal_issue 6
_journal_name_full 'Acta Crystallographica Section E'
_journal_page_first m640
_journal_page_last m641
_journal_paper_doi 10.1107/S160053681001665X
_journal_volume 66
_journal_year 2010
_chemical_formula_iupac '[Ho (C6 H12 Cl3 N3 O2 P)3 (C18 H15 O P)]'
_chemical_formula_moiety 'C36 H51 Cl9 Ho N9 O7 P4'
_chemical_formula_sum 'C36 H51 Cl9 Ho N9 O7 P4'
_chemical_formula_weight 1329.72
_chemical_name_systematic
;
Tris{<i>N</i>-[bis(dimethylamino)phosphinoyl]-2,2,2-
trichloroacetamido}(triphenylphosphine oxide)holmium(III)
;
_space_group_IT_number 14
_symmetry_cell_setting monoclinic
_symmetry_space_group_name_Hall '-P 2ybc'
_symmetry_space_group_name_H-M 'P 1 21/c 1'
_atom_sites_solution_hydrogens geom
_atom_sites_solution_primary direct
_atom_sites_solution_secondary difmap
_audit_creation_method SHELXL-97
_cell_angle_alpha 90.00
_cell_angle_beta 120.462(2)
_cell_angle_gamma 90.00
_cell_formula_units_Z 4
_cell_length_a 12.1338(4)
_cell_length_b 23.2403(9)
_cell_length_c 23.6071(8)
_cell_measurement_reflns_used 24428
_cell_measurement_temperature 293(2)
_cell_measurement_theta_max 26.00
_cell_measurement_theta_min 1.75
_cell_volume 5738.1(4)
_computing_cell_refinement 'DENZO/SCALEPACK (Otwinowski & Minor, 1997)'
_computing_data_collection 'COLLECT (Nonius, 1999)'
_computing_data_reduction 'DENZO/SCALEPACK (Otwinowski & Minor, 1997)'
_computing_molecular_graphics 'ORTEP-3 for Windows (Farrugia, 1997)'
_computing_publication_material 'WinGX (Farrugia, 1999)'
_computing_structure_refinement 'SHELXL97 (Sheldrick, 2008)'
_computing_structure_solution 'SHELXS97 (Sheldrick, 2008)'
_diffrn_ambient_temperature 293(2)
_diffrn_detector_area_resol_mean 9
_diffrn_measured_fraction_theta_full 0.993
_diffrn_measured_fraction_theta_max 0.922
_diffrn_measurement_device_type 'Nonius KappaCCD'
_diffrn_measurement_method '\f scans and \w scans with \k offset'
_diffrn_radiation_monochromator 'horizontally mounted graphite crystal'
_diffrn_radiation_source 'fine-focus sealed tube'
_diffrn_radiation_type MoK\a
_diffrn_radiation_wavelength 0.71073
_diffrn_reflns_av_R_equivalents 0.0213
_diffrn_reflns_av_sigmaI/netI 0.0330
_diffrn_reflns_limit_h_max 14
_diffrn_reflns_limit_h_min -14
_diffrn_reflns_limit_k_max 20
_diffrn_reflns_limit_k_min -28
_diffrn_reflns_limit_l_max 24
_diffrn_reflns_limit_l_min -27
_diffrn_reflns_number 24428
_diffrn_reflns_theta_full 25.00
_diffrn_reflns_theta_max 26.00
_diffrn_reflns_theta_min 1.75
_exptl_absorpt_coefficient_mu 1.958
_exptl_absorpt_correction_T_max 0.943
_exptl_absorpt_correction_T_min 0.848
_exptl_absorpt_correction_type multi-scan
_exptl_absorpt_process_details '(SADABS; Sheldrick, 2003)'
_exptl_crystal_colour colorless
_exptl_crystal_density_diffrn 1.539
_exptl_crystal_density_method 'not measured'
_exptl_crystal_description block
_exptl_crystal_F_000 2664
_exptl_crystal_size_max 0.1
_exptl_crystal_size_mid 0.07
_exptl_crystal_size_min 0.03
_refine_diff_density_max 0.805
_refine_diff_density_min -0.761
_refine_ls_extinction_method none
_refine_ls_goodness_of_fit_ref 1.088
_refine_ls_hydrogen_treatment constr
_refine_ls_matrix_type full
_refine_ls_number_parameters 668
_refine_ls_number_reflns 10386
_refine_ls_number_restraints 120
_refine_ls_restrained_S_all 1.151
_refine_ls_R_factor_all 0.0606
_refine_ls_R_factor_gt 0.0405
_refine_ls_shift/su_max 0.001
_refine_ls_shift/su_mean 0.000
_refine_ls_structure_factor_coef Fsqd
_refine_ls_weighting_details 'calc w=1/[\s^2^(Fo^2^)+(0.0588P)^2^+5.5377P] where P=(Fo^2^+2Fc^2^)/3'
_refine_ls_weighting_scheme calc
_refine_ls_wR_factor_gt 0.1075
_refine_ls_wR_factor_ref 0.1202
_reflns_number_gt 7799
_reflns_number_total 10386
_reflns_threshold_expression I>2\s(I)
_cod_data_source_file cv2713.cif
_cod_data_source_block I
_cod_original_sg_symbol_H-M 'P 21/c'
_cod_database_code 2226087
_cod_database_fobs_code 2226087

loop_
_symmetry_equiv_pos_as_xyz
'x, y, z'
'-x, y+1/2, -z+1/2'
'-x, -y, -z'
'x, -y-1/2, z-1/2'

loop_
_atom_site_type_symbol
_atom_site_label
_atom_site_fract_x
_atom_site_fract_y
_atom_site_fract_z
_atom_site_U_iso_or_equiv
_atom_site_adp_type
_atom_site_calc_flag
_atom_site_refinement_flags
_atom_site_occupancy
_atom_site_disorder_assembly
_atom_site_disorder_group
Ho Ho1 -0.72329(2) -0.161007(10) 0.243739(10) 0.04697(10) Uani d . 1 . .
Cl Cl1 -0.9056(3) -0.34718(11) 0.05525(12) 0.1383(10) Uani d . 1 . .
Cl Cl2 -0.7085(3) -0.39845(10) 0.17412(13) 0.1391(9) Uani d . 1 . .
Cl Cl3 -0.6463(3) -0.30681(14) 0.11674(17) 0.1613(12) Uani d . 1 . .
Cl Cl4A -0.9802(6) -0.1737(3) 0.0109(5) 0.124(2) Uani d PDU 0.50 A 1
Cl Cl5A -0.7709(8) -0.1689(3) -0.0115(4) 0.174(2) Uani d PDU 0.50 A 1
Cl Cl6A -0.8820(11) -0.0633(3) 0.0032(7) 0.200(3) Uani d PDU 0.50 A 1
Cl Cl4B -0.9374(10) -0.0728(3) 0.0048(7) 0.201(3) Uani d PDU 0.50 A 2
Cl Cl5B -0.9406(6) -0.1955(3) 0.0120(6) 0.129(2) Uani d PDU 0.50 A 2
Cl Cl6B -0.7802(8) -0.1343(4) -0.0245(4) 0.171(2) Uani d PDU 0.50 A 2
Cl Cl7 -0.2850(2) -0.28801(12) 0.43120(13) 0.1385(9) Uani d . 1 . .
Cl Cl8 -0.5130(3) -0.34413(9) 0.33699(13) 0.1338(10) Uani d . 1 . .
Cl Cl9 -0.4751(3) -0.31821(11) 0.46425(12) 0.1291(8) Uani d . 1 . .
P P1 -0.94063(15) -0.26903(7) 0.21883(8) 0.0660(4) Uani d . 1 . .
P P2 -0.51228(16) -0.12129(8) 0.19290(9) 0.0758(5) Uani d . 1 . .
P P3 -0.52002(18) -0.12899(8) 0.40950(7) 0.0770(5) Uani d . 1 B .
P P4 -0.93045(14) -0.03620(6) 0.22533(7) 0.0602(4) Uani d . 1 . .
O O1 -0.8846(4) -0.21046(16) 0.24089(19) 0.0664(10) Uani d . 1 . .
O O2 -0.7405(4) -0.24256(17) 0.18238(19) 0.0673(10) Uani d . 1 . .
O O3 -0.5430(4) -0.1362(2) 0.2448(2) 0.0801(12) Uani d . 1 . .
O O4 -0.7958(4) -0.1297(2) 0.13714(19) 0.0746(11) Uani d . 1 . .
O O5 -0.6267(4) -0.11480(16) 0.34270(17) 0.0640(10) Uani d . 1 . .
O O6 -0.5990(4) -0.23135(17) 0.31940(18) 0.0783(10) Uani d . 1 . .
O O7 -0.8631(4) -0.08973(16) 0.22698(19) 0.0706(11) Uani d . 1 . .
N N1 -0.8772(5) -0.3085(2) 0.1869(3) 0.0770(14) Uani d . 1 . .
N N2 -1.0926(5) -0.2607(3) 0.1671(3) 0.0885(16) Uani d . 1 . .
N N3 -0.9369(6) -0.3071(3) 0.2769(4) 0.103(2) Uani d . 1 . .
N N4 -0.6283(6) -0.1282(3) 0.1180(3) 0.0846(16) Uani d . 1 . .
N N5 -0.4640(7) -0.0553(3) 0.1967(4) 0.107(2) Uani d . 1 . .
N N6 -0.3919(7) -0.1609(3) 0.2046(4) 0.117(2) Uani d . 1 . .
N N7 -0.4672(5) -0.1943(2) 0.4212(2) 0.0832(16) Uani d . 1 . .
N N8 -0.3974(7) -0.0871(3) 0.4310(4) 0.142(3) Uani d D 1 . .
N N9 -0.5635(8) -0.1163(4) 0.4628(3) 0.130(3) Uani d D 1 . .
C C1 -0.7961(6) -0.2894(3) 0.1711(3) 0.0641(15) Uani d . 1 . .
C C2 -0.7642(8) -0.3329(3) 0.1308(4) 0.091(2) Uani d . 1 . .
C C3 -0.7447(7) -0.1314(3) 0.1030(3) 0.0744(17) Uani d . 1 A .
C C4 -0.8432(4) -0.13507(15) 0.0277(2) 0.116(3) Uani d D 1 . .
C C5 -0.5139(6) -0.2329(3) 0.3773(3) 0.0783(10) Uani d . 1 . .
C C6 -0.4505(7) -0.2931(3) 0.4009(3) 0.092(2) Uani d . 1 . .
C C7 -0.8378(5) 0.0255(2) 0.2310(3) 0.0642(14) Uani d . 1 . .
C C8 -0.8698(6) 0.0611(3) 0.1787(3) 0.0835(19) Uani d . 1 . .
H H8 -0.9459 0.0552 0.1394 0.100 Uiso calc R 1 . .
C C9 -0.7895(9) 0.1058(3) 0.1839(5) 0.108(3) Uani d . 1 . .
H H9 -0.8124 0.1297 0.1480 0.129 Uiso calc R 1 . .
C C10 -0.6777(9) 0.1151(3) 0.2409(5) 0.106(3) Uani d . 1 . .
H H10 -0.6236 0.1449 0.2442 0.127 Uiso calc R 1 . .
C C11 -0.6463(8) 0.0797(4) 0.2935(5) 0.114(3) Uani d . 1 . .
H H11 -0.5711 0.0864 0.3331 0.137 Uiso calc R 1 . .
C C12 -0.7232(7) 0.0349(3) 0.2888(4) 0.101(2) Uani d . 1 . .
H H12 -0.6986 0.0106 0.3245 0.121 Uiso calc R 1 . .
C C13 -1.0815(5) -0.0322(3) 0.1507(3) 0.0691(16) Uani d . 1 . .
C C14 -1.1820(6) -0.0009(4) 0.1460(4) 0.104(3) Uani d . 1 . .
H H14 -1.1734 0.0190 0.1822 0.125 Uiso calc R 1 . .
C C15 -1.2971(8) 0.0008(5) 0.0862(6) 0.138(4) Uani d . 1 . .
H H15 -1.3647 0.0228 0.0821 0.166 Uiso calc R 1 . .
C C16 -1.0962(8) -0.0609(3) 0.0970(4) 0.100(2) Uani d . 1 . .
H H16 -1.0282 -0.0816 0.0996 0.120 Uiso calc R 1 . .
C C17 -1.2128(11) -0.0594(4) 0.0381(4) 0.138(4) Uani d . 1 . .
H H17 -1.2223 -0.0791 0.0016 0.165 Uiso calc R 1 . .
C C18 -0.9605(6) -0.0337(3) 0.2918(3) 0.0791(18) Uani d . 1 . .
C C19 -0.9759(8) -0.0857(4) 0.3150(4) 0.112(3) Uani d . 1 . .
H H19 -0.9681 -0.1201 0.2972 0.134 Uiso calc R 1 . .
C C20 -0.9716(7) 0.0171(4) 0.3191(4) 0.112(3) Uani d . 1 . .
H H20 -0.9614 0.0522 0.3033 0.134 Uiso calc R 1 . .
C C21 -0.9981(9) 0.0159(7) 0.3707(6) 0.156(5) Uani d . 1 . .
H H21 -1.0059 0.0496 0.3896 0.187 Uiso calc R 1 . .
C C22 -1.3108(9) -0.0297(5) 0.0338(6) 0.141(4) Uani d . 1 . .
H H22 -1.3891 -0.0299 -0.0052 0.170 Uiso calc R 1 . .
C C23 -1.1234(9) -0.2171(5) 0.1167(4) 0.150(4) Uani d . 1 . .
H H23A -1.1074 -0.2323 0.0837 0.226 Uiso calc R 1 . .
H H23B -1.0711 -0.1837 0.1363 0.226 Uiso calc R 1 . .
H H23C -1.2119 -0.2067 0.0968 0.226 Uiso calc R 1 . .
C C24 -0.9846(12) -0.2795(5) 0.3164(6) 0.169(5) Uani d . 1 . .
H H24A -1.0106 -0.3086 0.3362 0.253 Uiso calc R 1 . .
H H24B -1.0563 -0.2555 0.2887 0.253 Uiso calc R 1 . .
H H24C -0.9179 -0.2566 0.3502 0.253 Uiso calc R 1 . .
C C25 -0.8443(11) -0.3483(4) 0.3128(5) 0.136(4) Uani d . 1 . .
H H25A -0.7796 -0.3318 0.3535 0.205 Uiso calc R 1 . .
H H25B -0.8062 -0.3613 0.2880 0.205 Uiso calc R 1 . .
H H25C -0.8831 -0.3803 0.3218 0.205 Uiso calc R 1 . .
C C26 -0.5602(14) -0.0100(4) 0.1656(7) 0.179(5) Uani d . 1 . .
H H26A -0.5833 0.0042 0.1964 0.268 Uiso calc R 1 . .
H H26B -0.6346 -0.0254 0.1279 0.268 Uiso calc R 1 . .
H H26C -0.5259 0.0209 0.1522 0.268 Uiso calc R 1 . .
C C27 -0.3484(13) -0.1568(6) 0.1575(7) 0.200(7) Uani d . 1 . .
H H27A -0.2573 -0.1519 0.1806 0.301 Uiso calc R 1 . .
H H27B -0.3884 -0.1244 0.1292 0.301 Uiso calc R 1 . .
H H27C -0.3708 -0.1913 0.1318 0.301 Uiso calc R 1 . .
C C28 -0.3516(12) -0.2104(5) 0.2451(7) 0.191(6) Uani d . 1 . .
H H28A -0.3652 -0.2439 0.2186 0.287 Uiso calc R 1 . .
H H28B -0.4000 -0.2138 0.2669 0.287 Uiso calc R 1 . .
H H28C -0.2624 -0.2071 0.2773 0.287 Uiso calc R 1 . .
C C29 -0.3499(12) -0.0355(5) 0.2495(6) 0.191(6) Uani d . 1 . .
H H29A -0.3103 -0.0091 0.2340 0.286 Uiso calc R 1 . .
H H29B -0.2937 -0.0675 0.2706 0.286 Uiso calc R 1 . .
H H29C -0.3670 -0.0164 0.2802 0.286 Uiso calc R 1 . .
C C30 -1.1715(10) -0.3112(5) 0.1432(7) 0.191(6) Uani d . 1 . .
H H30A -1.2589 -0.3010 0.1275 0.287 Uiso calc R 1 . .
H H30B -1.1438 -0.3387 0.1782 0.287 Uiso calc R 1 . .
H H30C -1.1643 -0.3278 0.1080 0.287 Uiso calc R 1 . .
C C31 -1.0041(11) -0.0862(7) 0.3671(6) 0.167(5) Uani d . 1 . .
H H31 -1.0166 -0.1205 0.3834 0.200 Uiso calc R 1 . .
C C32 -1.0116(15) -0.0354(8) 0.3911(8) 0.175(6) Uani d U 1 . .
H H32 -1.0279 -0.0359 0.4256 0.210 Uiso calc R 1 . .
C C35A -0.401(3) -0.0269(4) 0.4280(16) 0.197(12) Uani d PDU 0.50 B 3
H H35A -0.3405 -0.0135 0.4159 0.296 Uiso calc PR 0.50 B 3
H H35B -0.3785 -0.0116 0.4702 0.296 Uiso calc PR 0.50 B 3
H H35C -0.4850 -0.0144 0.3958 0.296 Uiso calc PR 0.50 B 3
C C36A -0.2863(18) -0.1091(11) 0.4349(14) 0.184(10) Uani d PDU 0.50 B 3
H H36A -0.2894 -0.1029 0.3939 0.276 Uiso calc PR 0.50 B 3
H H36B -0.2803 -0.1496 0.4441 0.276 Uiso calc PR 0.50 B 3
H H36C -0.2129 -0.0899 0.4695 0.276 Uiso calc PR 0.50 B 3
C C37A -0.452(2) -0.1140(10) 0.5350(9) 0.145(7) Uani d PU 0.50 B 3
H H37A -0.4657 -0.0825 0.5572 0.217 Uiso calc PR 0.50 B 3
H H37B -0.3730 -0.1088 0.5360 0.217 Uiso calc PR 0.50 B 3
H H37C -0.4497 -0.1494 0.5567 0.217 Uiso calc PR 0.50 B 3
C C38A -0.687(2) -0.1197(14) 0.4493(13) 0.161(9) Uani d PU 0.50 B 3
H H38A -0.6958 -0.0978 0.4813 0.242 Uiso calc PR 0.50 B 3
H H38B -0.7084 -0.1591 0.4510 0.242 Uiso calc PR 0.50 B 3
H H38C -0.7433 -0.1044 0.4063 0.242 Uiso calc PR 0.50 B 3
C C35B -0.386(2) -0.0480(10) 0.3891(10) 0.151(8) Uani d PDU 0.50 B 4
H H35D -0.3569 -0.0116 0.4110 0.227 Uiso calc PR 0.50 B 4
H H35E -0.4675 -0.0432 0.3499 0.227 Uiso calc PR 0.50 B 4
H H35F -0.3254 -0.0625 0.3778 0.227 Uiso calc PR 0.50 B 4
C C36B -0.316(2) -0.0848(11) 0.4992(4) 0.177(9) Uani d PDU 0.50 B 4
H H36D -0.2953 -0.0454 0.5128 0.266 Uiso calc PR 0.50 B 4
H H36E -0.2389 -0.1057 0.5112 0.266 Uiso calc PR 0.50 B 4
H H36F -0.3578 -0.1017 0.5205 0.266 Uiso calc PR 0.50 B 4
C C37B -0.622(3) -0.1630(10) 0.4744(18) 0.209(14) Uani d PDU 0.50 B 4
H H37D -0.6364 -0.1538 0.5099 0.314 Uiso calc PR 0.50 B 4
H H37E -0.5677 -0.1962 0.4860 0.314 Uiso calc PR 0.50 B 4
H H37F -0.7025 -0.1711 0.4355 0.314 Uiso calc PR 0.50 B 4
C C38B -0.630(2) -0.0701(7) 0.4695(11) 0.141(7) Uani d PDU 0.50 B 4
H H38D -0.7192 -0.0732 0.4369 0.212 Uiso calc PR 0.50 B 4
H H38E -0.5969 -0.0346 0.4635 0.212 Uiso calc PR 0.50 B 4
H H38F -0.6200 -0.0709 0.5125 0.212 Uiso calc PR 0.50 B 4

loop_
_atom_site_aniso_label
_atom_site_aniso_U_11
_atom_site_aniso_U_22
_atom_site_aniso_U_33
_atom_site_aniso_U_12
_atom_site_aniso_U_13
_atom_site_aniso_U_23
Ho1 0.04653(15) 0.04951(15) 0.03866(14) -0.00049(11) 0.01704(11) 0.00195(10)
Cl1 0.156(2) 0.143(2) 0.0812(14) -0.0087(16) 0.0353(15) -0.0423(13)
Cl2 0.161(2) 0.0863(14) 0.145(2) 0.0377(14) 0.0598(18) -0.0174(14)
Cl3 0.184(3) 0.162(2) 0.215(3) -0.031(2) 0.158(3) -0.072(2)
Cl4A 0.085(4) 0.188(5) 0.0807(18) -0.032(4) 0.028(3) -0.019(4)
Cl5A 0.198(3) 0.276(6) 0.077(3) -0.072(4) 0.090(3) -0.024(4)
Cl6A 0.207(7) 0.215(4) 0.114(2) -0.006(4) 0.034(4) 0.097(3)
Cl4B 0.209(7) 0.219(4) 0.113(3) 0.003(4) 0.036(5) 0.091(3)
Cl5B 0.091(4) 0.188(5) 0.0810(18) -0.032(4) 0.024(3) -0.016(4)
Cl6B 0.198(3) 0.273(6) 0.074(3) -0.077(4) 0.092(3) -0.015(4)
Cl7 0.0878(14) 0.167(2) 0.1322(19) 0.0585(15) 0.0351(13) 0.0100(17)
Cl8 0.160(2) 0.0875(14) 0.1074(17) 0.0429(14) 0.0341(16) -0.0088(11)
Cl9 0.160(2) 0.1119(16) 0.1042(16) 0.0313(16) 0.0591(16) 0.0469(14)
P1 0.0615(9) 0.0623(9) 0.0765(10) -0.0070(7) 0.0366(8) 0.0062(8)
P2 0.0708(10) 0.0889(12) 0.0823(12) -0.0165(9) 0.0495(10) -0.0190(9)
P3 0.0857(12) 0.0771(11) 0.0430(8) 0.0138(9) 0.0142(8) -0.0063(8)
P4 0.0509(8) 0.0558(8) 0.0596(9) 0.0070(7) 0.0176(7) 0.0044(7)
O1 0.076(3) 0.061(2) 0.080(3) -0.013(2) 0.051(2) -0.006(2)
O2 0.081(3) 0.067(2) 0.064(2) -0.014(2) 0.044(2) -0.016(2)
O3 0.051(2) 0.122(4) 0.066(3) -0.015(2) 0.029(2) -0.011(2)
O4 0.069(3) 0.102(3) 0.049(2) 0.007(2) 0.028(2) 0.021(2)
O5 0.069(2) 0.063(2) 0.044(2) 0.0124(19) 0.0172(18) -0.0039(17)
O6 0.088(3) 0.061(2) 0.0512(18) 0.0130(19) 0.0098(17) 0.0016(17)
O7 0.068(2) 0.058(2) 0.071(3) 0.0159(19) 0.024(2) 0.0095(19)
N1 0.080(4) 0.054(3) 0.098(4) -0.009(3) 0.046(3) -0.008(3)
N2 0.062(3) 0.109(4) 0.085(4) -0.008(3) 0.030(3) -0.009(3)
N3 0.106(5) 0.092(4) 0.131(6) 0.010(4) 0.076(4) 0.045(4)
N4 0.094(4) 0.100(4) 0.076(4) -0.029(3) 0.054(3) -0.011(3)
N5 0.101(5) 0.099(5) 0.132(6) -0.035(4) 0.068(5) -0.036(4)
N6 0.098(5) 0.139(7) 0.140(7) 0.011(4) 0.078(5) -0.016(5)
N7 0.095(4) 0.079(4) 0.050(3) 0.025(3) 0.018(3) 0.004(3)
N8 0.100(5) 0.115(6) 0.105(6) -0.021(5) -0.026(4) -0.002(5)
N9 0.152(7) 0.163(7) 0.051(4) 0.062(6) 0.035(4) 0.000(4)
C1 0.069(4) 0.057(3) 0.055(3) 0.001(3) 0.024(3) -0.007(3)
C2 0.099(5) 0.075(4) 0.093(5) -0.001(4) 0.045(4) -0.026(4)
C3 0.086(5) 0.083(4) 0.055(4) -0.011(4) 0.037(3) 0.004(3)
C4 0.119(6) 0.171(8) 0.051(4) -0.032(6) 0.038(4) 0.015(5)
C5 0.088(3) 0.061(2) 0.0512(18) 0.0130(19) 0.0098(17) 0.0016(17)
C6 0.097(5) 0.088(5) 0.067(4) 0.032(4) 0.024(4) 0.011(4)
C7 0.056(3) 0.056(3) 0.069(4) 0.003(3) 0.023(3) -0.001(3)
C8 0.070(4) 0.084(5) 0.082(5) -0.005(4) 0.028(4) 0.016(4)
C9 0.110(6) 0.088(5) 0.124(7) -0.002(5) 0.058(6) 0.029(5)
C10 0.104(6) 0.074(5) 0.145(8) -0.022(5) 0.066(6) -0.009(5)
C11 0.087(5) 0.123(7) 0.107(7) -0.044(5) 0.031(5) -0.014(6)
C12 0.078(5) 0.111(6) 0.080(5) -0.022(4) 0.016(4) 0.011(4)
C13 0.053(3) 0.056(3) 0.073(4) -0.003(3) 0.013(3) 0.006(3)
C14 0.058(4) 0.122(6) 0.105(6) 0.012(4) 0.021(4) 0.021(5)
C15 0.053(5) 0.181(11) 0.132(9) 0.023(6) 0.012(5) 0.026(8)
C16 0.093(5) 0.084(5) 0.078(5) 0.010(4) 0.009(4) 0.004(4)
C17 0.129(8) 0.114(7) 0.086(6) -0.024(7) -0.007(6) -0.007(5)
C18 0.056(4) 0.103(5) 0.074(4) 0.004(3) 0.030(3) 0.000(4)
C19 0.105(6) 0.136(8) 0.109(6) 0.000(5) 0.065(5) 0.021(6)
C20 0.090(5) 0.142(8) 0.114(7) -0.006(5) 0.059(5) -0.034(6)
C21 0.098(7) 0.220(14) 0.147(10) -0.014(8) 0.060(7) -0.083(10)
C22 0.064(6) 0.153(10) 0.126(9) -0.014(6) -0.011(6) 0.022(7)
C23 0.101(6) 0.247(13) 0.101(7) 0.055(8) 0.050(5) 0.065(8)
C24 0.236(13) 0.159(10) 0.206(12) 0.059(9) 0.182(11) 0.076(9)
C25 0.162(10) 0.122(8) 0.126(8) 0.027(7) 0.075(8) 0.039(6)
C26 0.226(14) 0.094(7) 0.236(15) -0.013(9) 0.131(12) -0.010(9)
C27 0.198(13) 0.266(18) 0.224(15) 0.054(10) 0.172(13) -0.006(11)
C28 0.182(12) 0.152(11) 0.274(17) 0.074(10) 0.140(12) 0.057(11)
C29 0.179(12) 0.188(12) 0.217(14) -0.105(10) 0.108(11) -0.072(10)
C30 0.091(7) 0.160(10) 0.269(16) -0.038(7) 0.051(8) -0.069(11)
C31 0.133(9) 0.232(15) 0.150(11) -0.014(10) 0.083(8) 0.057(11)
C32 0.161(9) 0.233(11) 0.163(9) -0.005(8) 0.107(7) -0.017(8)
C35A 0.196(15) 0.188(15) 0.194(15) 0.003(10) 0.089(10) -0.005(10)
C36A 0.179(13) 0.182(14) 0.194(14) -0.018(9) 0.096(10) 0.015(9)
C37A 0.159(11) 0.158(11) 0.103(10) 0.028(9) 0.056(8) -0.012(8)
C38A 0.154(12) 0.189(13) 0.152(12) 0.014(9) 0.087(9) 0.005(9)
C35B 0.148(12) 0.163(12) 0.148(12) -0.005(9) 0.080(9) 0.019(9)
C36B 0.168(12) 0.166(13) 0.168(13) -0.009(9) 0.063(9) -0.003(9)
C37B 0.225(17) 0.214(17) 0.209(17) 0.019(10) 0.124(12) -0.008(10)
C38B 0.157(11) 0.142(11) 0.130(11) 0.026(9) 0.077(8) -0.002(8)

loop_
_atom_type_symbol
_atom_type_description
_atom_type_scat_dispersion_real
_atom_type_scat_dispersion_imag
_atom_type_scat_source
C C 0.0030 0.0020 'International Tables Vol C Tables 4.2.6.8 and 6.1.1.4'
H H 0.0000 0.0000 'International Tables Vol C Tables 4.2.6.8 and 6.1.1.4'
Cl Cl 0.1480 0.1590 'International Tables Vol C Tables 4.2.6.8 and 6.1.1.4'
Ho Ho -0.2180 4.6780 'International Tables Vol C Tables 4.2.6.8 and 6.1.1.4'
N N 0.0060 0.0030 'International Tables Vol C Tables 4.2.6.8 and 6.1.1.4'
O O 0.0110 0.0060 'International Tables Vol C Tables 4.2.6.8 and 6.1.1.4'
P P 0.1020 0.0940 'International Tables Vol C Tables 4.2.6.8 and 6.1.1.4'

loop_
_geom_angle_atom_site_label_1
_geom_angle_atom_site_label_2
_geom_angle_atom_site_label_3
_geom_angle_site_symmetry_1
_geom_angle_site_symmetry_3
_geom_angle
_geom_angle_publ_flag
O1 Ho1 O3 . . 163.98(16) ?
O1 Ho1 O7 . . 78.69(14) ?
O3 Ho1 O7 . . 116.96(16) ?
O1 Ho1 O5 . . 105.03(14) ?
O3 Ho1 O5 . . 82.91(15) ?
O7 Ho1 O5 . . 77.55(13) ?
O1 Ho1 O4 . . 106.45(15) ?
O3 Ho1 O4 . . 76.30(15) ?
O7 Ho1 O4 . . 75.03(15) ?
O5 Ho1 O4 . . 132.65(15) ?
O1 Ho1 O6 . . 83.05(16) ?
O3 Ho1 O6 . . 85.63(17) ?
O7 Ho1 O6 . . 141.97(15) ?
O5 Ho1 O6 . . 75.41(13) ?
O4 Ho1 O6 . . 142.64(16) ?
O1 Ho1 O2 . . 76.26(13) ?
O3 Ho1 O2 . . 89.75(15) ?
O7 Ho1 O2 . . 131.71(14) ?
O5 Ho1 O2 . . 148.98(14) ?
O4 Ho1 O2 . . 73.51(15) ?
O6 Ho1 O2 . . 74.00(14) ?
O1 P1 N1 . . 116.2(2) ?
O1 P1 N3 . . 113.1(3) ?
N1 P1 N3 . . 105.7(3) ?
O1 P1 N2 . . 107.2(3) ?
N1 P1 N2 . . 110.2(3) ?
N3 P1 N2 . . 103.7(3) ?
O3 P2 N4 . . 115.7(3) ?
O3 P2 N6 . . 107.8(4) ?
N4 P2 N6 . . 109.8(4) ?
O3 P2 N5 . . 114.0(3) ?
N4 P2 N5 . . 104.0(4) ?
N6 P2 N5 . . 104.9(4) ?
O5 P3 N7 . . 116.6(2) ?
O5 P3 N9 . . 109.4(3) ?
N7 P3 N9 . . 107.2(4) ?
O5 P3 N8 . . 111.4(3) ?
N7 P3 N8 . . 106.7(4) ?
N9 P3 N8 . . 104.8(5) ?
O7 P4 C18 . . 111.2(3) ?
O7 P4 C7 . . 110.8(3) ?
C18 P4 C7 . . 108.1(3) ?
O7 P4 C13 . . 110.3(3) ?
C18 P4 C13 . . 107.5(3) ?
C7 P4 C13 . . 108.9(3) ?
P1 O1 Ho1 . . 135.6(2) ?
C1 O2 Ho1 . . 135.8(4) ?
P2 O3 Ho1 . . 134.2(2) ?
C3 O4 Ho1 . . 130.8(4) ?
P3 O5 Ho1 . . 134.6(2) ?
C5 O6 Ho1 . . 136.7(4) ?
P4 O7 Ho1 . . 168.1(3) ?
C1 N1 P1 . . 123.6(4) ?
C30 N2 C23 . . 113.8(8) ?
C30 N2 P1 . . 118.2(7) ?
C23 N2 P1 . . 114.8(5) ?
C25 N3 C24 . . 111.6(8) ?
C25 N3 P1 . . 124.3(6) ?
C24 N3 P1 . . 116.7(6) ?
C3 N4 P2 . . 122.6(5) ?
C29 N5 C26 . . 113.0(9) ?
C29 N5 P2 . . 121.8(8) ?
C26 N5 P2 . . 118.5(6) ?
C28 N6 C27 . . 115.7(9) ?
C28 N6 P2 . . 123.2(7) ?
C27 N6 P2 . . 118.3(8) ?
C5 N7 P3 . . 123.4(4) ?
C35B N8 C35A . . 47.7(14) ?
C35B N8 C36B . . 121.5(16) ?
C35A N8 C36B . . 90.3(17) ?
C35B N8 C36A . . 81.2(17) ?
C35A N8 C36A . . 111.7(19) ?
C36B N8 C36A . . 81.0(15) ?
C35B N8 P3 . . 124.8(11) ?
C35A N8 P3 . . 125.7(15) ?
C36B N8 P3 . . 112.4(13) ?
C36A N8 P3 . . 119.9(13) ?
C38A N9 C38B . . 56.1(13) ?
C38A N9 C37B . . 52.7(16) ?
C38B N9 C37B . . 101.1(18) ?
C38A N9 C37A . . 119.8(15) ?
C38B N9 C37A . . 94.6(12) ?
C37B N9 C37A . . 93.1(18) ?
C38A N9 P3 . . 124.0(13) ?
C38B N9 P3 . . 131.5(11) ?
C37B N9 P3 . . 114.2(15) ?
C37A N9 P3 . . 114.7(10) ?
O2 C1 N1 . . 130.7(6) ?
O2 C1 C2 . . 115.0(6) ?
N1 C1 C2 . . 114.3(6) ?
C1 C2 Cl3 . . 111.9(5) ?
C1 C2 Cl2 . . 110.1(5) ?
Cl3 C2 Cl2 . . 107.5(4) ?
C1 C2 Cl1 . . 108.8(5) ?
Cl3 C2 Cl1 . . 110.2(5) ?
Cl2 C2 Cl1 . . 108.2(4) ?
O4 C3 N4 . . 131.8(6) ?
O4 C3 C4 . . 113.2(5) ?
N4 C3 C4 . . 114.9(5) ?
C3 C4 Cl6B . . 116.5(4) ?
C3 C4 Cl4A . . 112.1(5) ?
Cl6B C4 Cl4A . . 123.3(5) ?
C3 C4 Cl5B . . 109.3(5) ?
Cl6B C4 Cl5B . . 110.3(5) ?
C3 C4 Cl6A . . 104.3(5) ?
Cl6B C4 Cl6A . . 84.2(5) ?
Cl4A C4 Cl6A . . 110.4(5) ?
Cl5B C4 Cl6A . . 130.9(6) ?
C3 C4 Cl4B . . 108.1(6) ?
Cl6B C4 Cl4B . . 103.0(6) ?
Cl4A C4 Cl4B . . 87.5(5) ?
Cl5B C4 Cl4B . . 109.4(5) ?
C3 C4 Cl5A . . 109.1(5) ?
Cl4A C4 Cl5A . . 108.8(5) ?
Cl5B C4 Cl5A . . 89.6(4) ?
Cl6A C4 Cl5A . . 112.1(5) ?
Cl4B C4 Cl5A . . 129.1(6) ?
O6 C5 N7 . . 131.8(6) ?
O6 C5 C6 . . 114.1(5) ?
N7 C5 C6 . . 114.1(5) ?
C5 C6 Cl8 . . 112.2(4) ?
C5 C6 Cl7 . . 109.8(5) ?
Cl8 C6 Cl7 . . 107.5(4) ?
C5 C6 Cl9 . . 109.6(5) ?
Cl8 C6 Cl9 . . 108.6(4) ?
Cl7 C6 Cl9 . . 109.0(4) ?
C8 C7 C12 . . 118.5(6) ?
C8 C7 P4 . . 122.5(5) ?
C12 C7 P4 . . 118.8(5) ?
C7 C8 C9 . . 120.5(7) ?
C7 C8 H8 . . 119.7 ?
C9 C8 H8 . . 119.7 ?
C10 C9 C8 . . 120.7(8) ?
C10 C9 H9 . . 119.6 ?
C8 C9 H9 . . 119.6 ?
C9 C10 C11 . . 118.7(8) ?
C9 C10 H10 . . 120.7 ?
C11 C10 H10 . . 120.7 ?
C12 C11 C10 . . 121.2(8) ?
C12 C11 H11 . . 119.4 ?
C10 C11 H11 . . 119.4 ?
C11 C12 C7 . . 120.3(7) ?
C11 C12 H12 . . 119.8 ?
C7 C12 H12 . . 119.8 ?
C16 C13 C14 . . 119.4(7) ?
C16 C13 P4 . . 118.5(5) ?
C14 C13 P4 . . 122.1(6) ?
C13 C14 C15 . . 119.3(9) ?
C13 C14 H14 . . 120.4 ?
C15 C14 H14 . . 120.4 ?
C22 C15 C14 . . 120.2(10) ?
C22 C15 H15 . . 119.9 ?
C14 C15 H15 . . 119.9 ?
C13 C16 C17 . . 120.3(9) ?
C13 C16 H16 . . 119.9 ?
C17 C16 H16 . . 119.9 ?
C22 C17 C16 . . 120.3(10) ?
C22 C17 H17 . . 119.9 ?
C16 C17 H17 . . 119.9 ?
C19 C18 C20 . . 119.8(8) ?
C19 C18 P4 . . 116.9(6) ?
C20 C18 P4 . . 123.3(7) ?
C18 C19 C31 . . 119.2(11) ?
C18 C19 H19 . . 120.4 ?
C31 C19 H19 . . 120.4 ?
C18 C20 C21 . . 120.3(11) ?
C18 C20 H20 . . 119.8 ?
C21 C20 H20 . . 119.8 ?
C32 C21 C20 . . 117.2(13) ?
C32 C21 H21 . . 121.4 ?
C20 C21 H21 . . 121.4 ?
C17 C22 C15 . . 120.5(9) ?
C17 C22 H22 . . 119.8 ?
C15 C22 H22 . . 119.8 ?
N2 C23 H23A . . 109.5 ?
N2 C23 H23B . . 109.5 ?
H23A C23 H23B . . 109.5 ?
N2 C23 H23C . . 109.5 ?
H23A C23 H23C . . 109.5 ?
H23B C23 H23C . . 109.5 ?
N3 C24 H24A . . 109.5 ?
N3 C24 H24B . . 109.5 ?
H24A C24 H24B . . 109.5 ?
N3 C24 H24C . . 109.5 ?
H24A C24 H24C . . 109.5 ?
H24B C24 H24C . . 109.5 ?
N3 C25 H25A . . 109.5 ?
N3 C25 H25B . . 109.5 ?
H25A C25 H25B . . 109.5 ?
N3 C25 H25C . . 109.5 ?
H25A C25 H25C . . 109.5 ?
H25B C25 H25C . . 109.5 ?
N5 C26 H26A . . 109.5 ?
N5 C26 H26B . . 109.5 ?
H26A C26 H26B . . 109.5 ?
N5 C26 H26C . . 109.5 ?
H26A C26 H26C . . 109.5 ?
H26B C26 H26C . . 109.5 ?
N6 C27 H27A . . 109.5 ?
N6 C27 H27B . . 109.5 ?
H27A C27 H27B . . 109.5 ?
N6 C27 H27C . . 109.5 ?
H27A C27 H27C . . 109.5 ?
H27B C27 H27C . . 109.5 ?
N6 C28 H28A . . 109.5 ?
N6 C28 H28B . . 109.5 ?
H28A C28 H28B . . 109.5 ?
N6 C28 H28C . . 109.5 ?
H28A C28 H28C . . 109.5 ?
H28B C28 H28C . . 109.5 ?
N5 C29 H29A . . 109.5 ?
N5 C29 H29B . . 109.5 ?
H29A C29 H29B . . 109.5 ?
N5 C29 H29C . . 109.5 ?
H29A C29 H29C . . 109.5 ?
H29B C29 H29C . . 109.5 ?
N2 C30 H30A . . 109.5 ?
N2 C30 H30B . . 109.5 ?
H30A C30 H30B . . 109.5 ?
N2 C30 H30C . . 109.5 ?
H30A C30 H30C . . 109.5 ?
H30B C30 H30C . . 109.5 ?
C32 C31 C19 . . 117.1(13) ?
C32 C31 H31 . . 121.4 ?
C19 C31 H31 . . 121.4 ?
C21 C32 C31 . . 126.4(15) ?
C21 C32 H32 . . 116.8 ?
C31 C32 H32 . . 116.8 ?
N8 C35A H35A . . 109.5 ?
N8 C35A H35B . . 109.5 ?
N8 C35A H35C . . 109.5 ?
N8 C36A H36A . . 109.5 ?
N8 C36A H36B . . 109.5 ?
N8 C36A H36C . . 109.5 ?
N9 C37A H37A . . 109.5 ?
N9 C37A H37B . . 109.5 ?
N9 C37A H37C . . 109.5 ?
N9 C38A H38A . . 109.5 ?
N9 C38A H38B . . 109.5 ?
N9 C38A H38C . . 109.5 ?
N8 C35B H35D . . 109.5 ?
N8 C35B H35E . . 109.5 ?
N8 C35B H35F . . 109.5 ?
N8 C36B H36D . . 109.5 ?
N8 C36B H36E . . 109.5 ?
N8 C36B H36F . . 109.5 ?
N9 C37B H37D . . 109.5 ?
N9 C37B H37E . . 109.5 ?
N9 C37B H37F . . 109.5 ?
N9 C38B H38D . . 109.5 ?
N9 C38B H38E . . 109.5 ?
N9 C38B H38F . . 109.5 ?

loop_
_geom_bond_atom_site_label_1
_geom_bond_atom_site_label_2
_geom_bond_site_symmetry_2
_geom_bond_distance
_geom_bond_publ_flag
Ho1 O1 . 2.241(3) ?
Ho1 O3 . 2.251(4) ?
Ho1 O7 . 2.258(4) ?
Ho1 O5 . 2.282(3) ?
Ho1 O4 . 2.322(4) ?
Ho1 O6 . 2.325(4) ?
Ho1 O2 . 2.330(4) ?
Cl1 C2 . 1.769(8) ?
Cl2 C2 . 1.767(8) ?
Cl3 C2 . 1.734(9) ?
Cl4A C4 . 1.7493(11) ?
Cl5A C4 . 1.7513(11) ?
Cl6A C4 . 1.7506(11) ?
Cl4B C4 . 1.7508(11) ?
Cl5B C4 . 1.7505(11) ?
Cl6B C4 . 1.7489(11) ?
Cl7 C6 . 1.761(8) ?
Cl8 C6 . 1.760(8) ?
Cl9 C6 . 1.765(8) ?
P1 O1 . 1.493(4) ?
P1 N1 . 1.610(6) ?
P1 N3 . 1.613(6) ?
P1 N2 . 1.627(6) ?
P2 O3 . 1.490(4) ?
P2 N4 . 1.615(6) ?
P2 N6 . 1.627(7) ?
P2 N5 . 1.629(7) ?
P3 O5 . 1.484(4) ?
P3 N7 . 1.616(6) ?
P3 N9 . 1.619(7) ?
P3 N8 . 1.629(8) ?
P4 O7 . 1.478(4) ?
P4 C18 . 1.782(7) ?
P4 C7 . 1.784(6) ?
P4 C13 . 1.788(6) ?
O2 C1 . 1.236(7) ?
O4 C3 . 1.242(7) ?
O6 C5 . 1.227(6) ?
N1 C1 . 1.294(8) ?
N2 C30 . 1.438(11) ?
N2 C23 . 1.459(10) ?
N3 C25 . 1.390(10) ?
N3 C24 . 1.472(11) ?
N4 C3 . 1.272(8) ?
N5 C29 . 1.390(12) ?
N5 C26 . 1.462(13) ?
N6 C28 . 1.415(12) ?
N6 C27 . 1.456(13) ?
N7 C5 . 1.266(8) ?
N8 C35B . 1.3998(11) ?
N8 C35A . 1.3999(11) ?
N8 C36B . 1.4003(11) ?
N8 C36A . 1.4006(11) ?
N9 C38A . 1.37(2) ?
N9 C38B . 1.3999(11) ?
N9 C37B . 1.4004(11) ?
N9 C37A . 1.548(19) ?
C1 C2 . 1.567(9) ?
C3 C4 . 1.562(8) ?
C5 C6 . 1.559(9) ?
C7 C8 . 1.369(8) ?
C7 C12 . 1.384(9) ?
C8 C9 . 1.387(10) ?
C8 H8 . 0.9300 ?
C9 C10 . 1.359(11) ?
C9 H9 . 0.9300 ?
C10 C11 . 1.372(11) ?
C10 H10 . 0.9300 ?
C11 C12 . 1.366(10) ?
C11 H11 . 0.9300 ?
C12 H12 . 0.9300 ?
C13 C16 . 1.363(10) ?
C13 C14 . 1.376(10) ?
C14 C15 . 1.394(11) ?
C14 H14 . 0.9300 ?
C15 C22 . 1.360(15) ?
C15 H15 . 0.9300 ?
C16 C17 . 1.393(11) ?
C16 H16 . 0.9300 ?
C17 C22 . 1.333(15) ?
C17 H17 . 0.9300 ?
C18 C19 . 1.379(11) ?
C18 C20 . 1.384(11) ?
C19 C31 . 1.433(13) ?
C19 H19 . 0.9300 ?
C20 C21 . 1.410(13) ?
C20 H20 . 0.9300 ?
C21 C32 . 1.326(18) ?
C21 H21 . 0.9300 ?
C22 H22 . 0.9300 ?
C23 H23A . 0.9600 ?
C23 H23B . 0.9600 ?
C23 H23C . 0.9600 ?
C24 H24A . 0.9600 ?
C24 H24B . 0.9600 ?
C24 H24C . 0.9600 ?
C25 H25A . 0.9600 ?
C25 H25B . 0.9600 ?
C25 H25C . 0.9600 ?
C26 H26A . 0.9600 ?
C26 H26B . 0.9600 ?
C26 H26C . 0.9600 ?
C27 H27A . 0.9600 ?
C27 H27B . 0.9600 ?
C27 H27C . 0.9600 ?
C28 H28A . 0.9600 ?
C28 H28B . 0.9600 ?
C28 H28C . 0.9600 ?
C29 H29A . 0.9600 ?
C29 H29B . 0.9600 ?
C29 H29C . 0.9600 ?
C30 H30A . 0.9600 ?
C30 H30B . 0.9600 ?
C30 H30C . 0.9600 ?
C31 C32 . 1.334(18) ?
C31 H31 . 0.9300 ?
C32 H32 . 0.9300 ?
C35A H35A . 0.9600 ?
C35A H35B . 0.9600 ?
C35A H35C . 0.9600 ?
C36A H36A . 0.9600 ?
C36A H36B . 0.9600 ?
C36A H36C . 0.9600 ?
C37A H37A . 0.9600 ?
C37A H37B . 0.9600 ?
C37A H37C . 0.9600 ?
C38A H38A . 0.9600 ?
C38A H38B . 0.9600 ?
C38A H38C . 0.9600 ?
C35B H35D . 0.9600 ?
C35B H35E . 0.9600 ?
C35B H35F . 0.9600 ?
C36B H36D . 0.9600 ?
C36B H36E . 0.9600 ?
C36B H36F . 0.9600 ?
C37B H37D . 0.9600 ?
C37B H37E . 0.9600 ?
C37B H37F . 0.9600 ?
C38B H38D . 0.9600 ?
C38B H38E . 0.9600 ?
C38B H38F . 0.9600 ?

loop_
_geom_torsion_atom_site_label_1
_geom_torsion_atom_site_label_2
_geom_torsion_atom_site_label_3
_geom_torsion_atom_site_label_4
_geom_torsion_site_symmetry_1
_geom_torsion_site_symmetry_2
_geom_torsion_site_symmetry_3
_geom_torsion_site_symmetry_4
_geom_torsion
_geom_torsion_publ_flag
N1 P1 O1 Ho1 . . . . -2.0(5) ?
N3 P1 O1 Ho1 . . . . 120.6(4) ?
N2 P1 O1 Ho1 . . . . -125.7(4) ?
O3 Ho1 O1 P1 . . . . -20.6(8) ?
O7 Ho1 O1 P1 . . . . 147.6(4) ?
O5 Ho1 O1 P1 . . . . -138.7(3) ?
O4 Ho1 O1 P1 . . . . 77.1(4) ?
O6 Ho1 O1 P1 . . . . -65.9(4) ?
O2 Ho1 O1 P1 . . . . 9.2(3) ?
O1 Ho1 O2 C1 . . . . -12.7(5) ?
O3 Ho1 O2 C1 . . . . 159.5(5) ?
O7 Ho1 O2 C1 . . . . -73.4(6) ?
O5 Ho1 O2 C1 . . . . 83.7(6) ?
O4 Ho1 O2 C1 . . . . -124.8(6) ?
O6 Ho1 O2 C1 . . . . 73.9(5) ?
N4 P2 O3 Ho1 . . . . -5.4(6) ?
N6 P2 O3 Ho1 . . . . -128.8(4) ?
N5 P2 O3 Ho1 . . . . 115.3(5) ?
O1 Ho1 O3 P2 . . . . 90.7(7) ?
O7 Ho1 O3 P2 . . . . -76.3(4) ?
O5 Ho1 O3 P2 . . . . -148.4(4) ?
O4 Ho1 O3 P2 . . . . -11.2(4) ?
O6 Ho1 O3 P2 . . . . 135.8(4) ?
O2 Ho1 O3 P2 . . . . 61.8(4) ?
O1 Ho1 O4 C3 . . . . -132.9(6) ?
O3 Ho1 O4 C3 . . . . 30.8(6) ?
O7 Ho1 O4 C3 . . . . 154.0(6) ?
O5 Ho1 O4 C3 . . . . 97.3(6) ?
O6 Ho1 O4 C3 . . . . -32.6(7) ?
O2 Ho1 O4 C3 . . . . -63.1(6) ?
N7 P3 O5 Ho1 . . . . -10.0(5) ?
N9 P3 O5 Ho1 . . . . -131.8(5) ?
N8 P3 O5 Ho1 . . . . 112.8(5) ?
O1 Ho1 O5 P3 . . . . 91.2(4) ?
O3 Ho1 O5 P3 . . . . -74.6(4) ?
O7 Ho1 O5 P3 . . . . 165.7(4) ?
O4 Ho1 O5 P3 . . . . -138.6(3) ?
O6 Ho1 O5 P3 . . . . 12.7(3) ?
O2 Ho1 O5 P3 . . . . 2.9(5) ?
O1 Ho1 O6 C5 . . . . -119.6(7) ?
O3 Ho1 O6 C5 . . . . 71.8(7) ?
O7 Ho1 O6 C5 . . . . -58.0(8) ?
O5 Ho1 O6 C5 . . . . -12.0(7) ?
O4 Ho1 O6 C5 . . . . 132.3(7) ?
O2 Ho1 O6 C5 . . . . 162.8(7) ?
C18 P4 O7 Ho1 . . . . -86.1(13) ?
C7 P4 O7 Ho1 . . . . 34.1(14) ?
C13 P4 O7 Ho1 . . . . 154.8(13) ?
O1 Ho1 O7 P4 . . . . 142.0(13) ?
O3 Ho1 O7 P4 . . . . -41.6(14) ?
O5 Ho1 O7 P4 . . . . 33.7(13) ?
O4 Ho1 O7 P4 . . . . -107.3(13) ?
O6 Ho1 O7 P4 . . . . 79.2(14) ?
O2 Ho1 O7 P4 . . . . -158.1(12) ?
O1 P1 N1 C1 . . . . -10.4(7) ?
N3 P1 N1 C1 . . . . -136.8(6) ?
N2 P1 N1 C1 . . . . 111.8(6) ?
O1 P1 N2 C30 . . . . -174.1(8) ?
N1 P1 N2 C30 . . . . 58.6(9) ?
N3 P1 N2 C30 . . . . -54.2(9) ?
O1 P1 N2 C23 . . . . 47.2(7) ?
N1 P1 N2 C23 . . . . -80.1(7) ?
N3 P1 N2 C23 . . . . 167.2(7) ?
O1 P1 N3 C25 . . . . -98.2(8) ?
N1 P1 N3 C25 . . . . 30.0(9) ?
N2 P1 N3 C25 . . . . 146.0(8) ?
O1 P1 N3 C24 . . . . 49.0(8) ?
N1 P1 N3 C24 . . . . 177.2(7) ?
N2 P1 N3 C24 . . . . -66.8(8) ?
O3 P2 N4 C3 . . . . 17.4(7) ?
N6 P2 N4 C3 . . . . 139.8(6) ?
N5 P2 N4 C3 . . . . -108.4(6) ?
O3 P2 N5 C29 . . . . 65.3(9) ?
N4 P2 N5 C29 . . . . -167.7(8) ?
N6 P2 N5 C29 . . . . -52.4(9) ?
O3 P2 N5 C26 . . . . -84.0(8) ?
N4 P2 N5 C26 . . . . 43.0(8) ?
N6 P2 N5 C26 . . . . 158.3(8) ?
O3 P2 N6 C28 . . . . 15.8(10) ?
N4 P2 N6 C28 . . . . -111.1(10) ?
N5 P2 N6 C28 . . . . 137.6(10) ?
O3 P2 N6 C27 . . . . 176.3(8) ?
N4 P2 N6 C27 . . . . 49.4(9) ?
N5 P2 N6 C27 . . . . -61.8(9) ?
O5 P3 N7 C5 . . . . -1.5(8) ?
N9 P3 N7 C5 . . . . 121.5(7) ?
N8 P3 N7 C5 . . . . -126.7(7) ?
O5 P3 N8 C35B . . . . -8.3(18) ?
N7 P3 N8 C35B . . . . 120.0(17) ?
N9 P3 N8 C35B . . . . -126.5(17) ?
O5 P3 N8 C35A . . . . 51(2) ?
N7 P3 N8 C35A . . . . 179.3(19) ?
N9 P3 N8 C35A . . . . -67(2) ?
O5 P3 N8 C36B . . . . 158.7(13) ?
N7 P3 N8 C36B . . . . -73.0(14) ?
N9 P3 N8 C36B . . . . 40.4(14) ?
O5 P3 N8 C36A . . . . -108.9(15) ?
N7 P3 N8 C36A . . . . 19.3(16) ?
N9 P3 N8 C36A . . . . 132.8(15) ?
O5 P3 N9 C38A . . . . 29.1(19) ?
N7 P3 N9 C38A . . . . -98.2(18) ?
N8 P3 N9 C38A . . . . 148.7(18) ?
O5 P3 N9 C38B . . . . -43.4(17) ?
N7 P3 N9 C38B . . . . -170.7(16) ?
N8 P3 N9 C38B . . . . 76.2(17) ?
O5 P3 N9 C37B . . . . 89.2(18) ?
N7 P3 N9 C37B . . . . -38.1(18) ?
N8 P3 N9 C37B . . . . -151.2(18) ?
O5 P3 N9 C37A . . . . -165.0(10) ?
N7 P3 N9 C37A . . . . 67.7(11) ?
N8 P3 N9 C37A . . . . -45.4(12) ?
Ho1 O2 C1 N1 . . . . 6.4(10) ?
Ho1 O2 C1 C2 . . . . -174.0(4) ?
P1 N1 C1 O2 . . . . 8.8(10) ?
P1 N1 C1 C2 . . . . -170.7(5) ?
O2 C1 C2 Cl3 . . . . 4.9(8) ?
N1 C1 C2 Cl3 . . . . -175.4(5) ?
O2 C1 C2 Cl2 . . . . 124.5(5) ?
N1 C1 C2 Cl2 . . . . -55.9(7) ?
O2 C1 C2 Cl1 . . . . -117.0(5) ?
N1 C1 C2 Cl1 . . . . 62.6(7) ?
Ho1 O4 C3 N4 . . . . -32.6(12) ?
Ho1 O4 C3 C4 . . . . 151.1(4) ?
P2 N4 C3 O4 . . . . 1.1(12) ?
P2 N4 C3 C4 . . . . 177.3(4) ?
O4 C3 C4 Cl6B . . . . 177.1(5) ?
N4 C3 C4 Cl6B . . . . 0.1(8) ?
O4 C3 C4 Cl4A . . . . -33.0(7) ?
N4 C3 C4 Cl4A . . . . 150.1(6) ?
O4 C3 C4 Cl5B . . . . -57.1(7) ?
N4 C3 C4 Cl5B . . . . 126.0(6) ?
O4 C3 C4 Cl6A . . . . 86.5(7) ?
N4 C3 C4 Cl6A . . . . -90.4(7) ?
O4 C3 C4 Cl4B . . . . 61.9(7) ?
N4 C3 C4 Cl4B . . . . -115.1(7) ?
O4 C3 C4 Cl5A . . . . -153.5(5) ?
N4 C3 C4 Cl5A . . . . 29.5(7) ?
Ho1 O6 C5 N7 . . . . 7.3(14) ?
Ho1 O6 C5 C6 . . . . -171.9(5) ?
P3 N7 C5 O6 . . . . 3.1(13) ?
P3 N7 C5 C6 . . . . -177.8(5) ?
O6 C5 C6 Cl8 . . . . 2.5(9) ?
N7 C5 C6 Cl8 . . . . -176.9(6) ?
O6 C5 C6 Cl7 . . . . 121.9(6) ?
N7 C5 C6 Cl7 . . . . -57.4(8) ?
O6 C5 C6 Cl9 . . . . -118.3(6) ?
N7 C5 C6 Cl9 . . . . 62.4(8) ?
O7 P4 C7 C8 . . . . 107.8(6) ?
C18 P4 C7 C8 . . . . -130.1(6) ?
C13 P4 C7 C8 . . . . -13.7(7) ?
O7 P4 C7 C12 . . . . -66.3(6) ?
C18 P4 C7 C12 . . . . 55.7(6) ?
C13 P4 C7 C12 . . . . 172.2(6) ?
C12 C7 C8 C9 . . . . -0.6(11) ?
P4 C7 C8 C9 . . . . -174.7(6) ?
C7 C8 C9 C10 . . . . 0.0(13) ?
C8 C9 C10 C11 . . . . -0.6(14) ?
C9 C10 C11 C12 . . . . 1.8(14) ?
C10 C11 C12 C7 . . . . -2.4(14) ?
C8 C7 C12 C11 . . . . 1.8(12) ?
P4 C7 C12 C11 . . . . 176.1(7) ?
O7 P4 C13 C16 . . . . -25.7(6) ?
C18 P4 C13 C16 . . . . -147.0(6) ?
C7 P4 C13 C16 . . . . 96.1(6) ?
O7 P4 C13 C14 . . . . 154.8(6) ?
C18 P4 C13 C14 . . . . 33.5(7) ?
C7 P4 C13 C14 . . . . -83.4(6) ?
C16 C13 C14 C15 . . . . 0.1(12) ?
P4 C13 C14 C15 . . . . 179.6(7) ?
C13 C14 C15 C22 . . . . 2.0(15) ?
C14 C13 C16 C17 . . . . -1.2(12) ?
P4 C13 C16 C17 . . . . 179.3(7) ?
C13 C16 C17 C22 . . . . 0.1(15) ?
O7 P4 C18 C19 . . . . -29.2(6) ?
C7 P4 C18 C19 . . . . -151.0(6) ?
C13 P4 C18 C19 . . . . 91.6(6) ?
O7 P4 C18 C20 . . . . 152.3(6) ?
C7 P4 C18 C20 . . . . 30.5(7) ?
C13 P4 C18 C20 . . . . -86.9(6) ?
C20 C18 C19 C31 . . . . 0.4(12) ?
P4 C18 C19 C31 . . . . -178.2(7) ?
C19 C18 C20 C21 . . . . 0.2(12) ?
P4 C18 C20 C21 . . . . 178.6(6) ?
C18 C20 C21 C32 . . . . 0.0(16) ?
C16 C17 C22 C15 . . . . 2.0(18) ?
C14 C15 C22 C17 . . . . -3.1(18) ?
C18 C19 C31 C32 . . . . -1.2(17) ?
C20 C21 C32 C31 . . . . -1(2) ?
C19 C31 C32 C21 . . . . 2(2) ?
